data_1554880
loop_
_publ_author_name
'Prado, Gustavo'
'Veiga, Alberte X.'
'Fern\'andez-Nieto, Fernando'
'Paleo, M. Rita'
'Sardina, F. Javier'

_publ_section_title
;
 A two-step, stereoselective synthesis of nine- and ten-membered
 carbocycles from phthalates.
;
_journal_issue 9
_journal_name_full 'Organic letters'
_journal_page_first 2054
_journal_page_last 2057
_journal_paper_doi 10.1021/acs.orglett.5b00552
_journal_volume 17
_journal_year 2015
_chemical_absolute_configuration unk
_chemical_formula_moiety 'C13 H22 O2'
_chemical_formula_sum 'C13 H22 O2'
_chemical_formula_weight 210.31
_chemical_name_common JSGP1059
_chemical_name_systematic
;
 trans-(6Z,8Z)-1,5-Dimethylcyclonona-6,8-diene-1,5-diyl)dimethanol
;
_space_group_IT_number 9
_space_group_name_Hall 'C -2yc'
_space_group_name_H-M_alt 'C 1 c 1'
_symmetry_cell_setting monoclinic
_symmetry_Int_Tables_number 9
_symmetry_space_group_name_Hall 'C -2yc'
_symmetry_space_group_name_H-M 'C 1 c 1'
_atom_sites_solution_hydrogens mixed
_atom_sites_solution_primary direct
_atom_sites_solution_secondary difmap
_audit_creation_date 2013-11-25T12:51:55-00:00
_audit_creation_method 'WinGX routine CIF_UPDATE'
_cell_angle_alpha 90
_cell_angle_beta 114.771(2)
_cell_angle_gamma 90
_cell_formula_units_Z 4
_cell_length_a 14.0887(5)
_cell_length_b 10.5929(4)
_cell_length_c 9.0247(3)
_cell_measurement_reflns_used 468
_cell_measurement_temperature 100(2)
_cell_measurement_theta_max 20.49
_cell_measurement_theta_min 2.5
_cell_measurement_wavelength 0.71073
_cell_volume 1222.92(8)
_computing_cell_refinement 'SAINT V8.34A integration software'
_computing_data_collection 'Bruker APEX2 software'
_computing_data_reduction 'SORTAV (Blessing, 1995)'
_computing_molecular_graphics 'ORTEP-3 for Windows (Farrugia, 2012)'
_computing_publication_material 'WinGX publication routines (Farrugia, 2012)'
_computing_structure_refinement 'SHELXL-2013 (Sheldrick, 2013)'
_computing_structure_solution 'SIR-2011 (Burla et al., 2012)'
_diffrn_ambient_temperature 100(2)
_diffrn_detector 'APEX-II CCD'
_diffrn_measured_fraction_theta_full 1
_diffrn_measured_fraction_theta_max 0.996
_diffrn_measurement_device '\k-geometry diffractometer'
_diffrn_measurement_device_type 'Bruker APEX-II'
_diffrn_measurement_method '\f or \w oscillation scans'
_diffrn_orient_matrix_UB_11 4
_diffrn_orient_matrix_UB_12 0.052191
_diffrn_orient_matrix_UB_13 0.068712
_diffrn_orient_matrix_UB_21 4
_diffrn_orient_matrix_UB_22 0.054611
_diffrn_orient_matrix_UB_23 -0.06468
_diffrn_orient_matrix_UB_31 4
_diffrn_orient_matrix_UB_32 -0.020112
_diffrn_orient_matrix_UB_33 0.002682
_diffrn_radiation_monochromator graphite
_diffrn_radiation_probe x-ray
_diffrn_radiation_type MoK\a
_diffrn_radiation_wavelength 0.71073
_diffrn_reflns_av_R_equivalents 0.083
_diffrn_reflns_Laue_measured_fraction_full 1
_diffrn_reflns_Laue_measured_fraction_max 0.996
_diffrn_reflns_limit_h_max 20
_diffrn_reflns_limit_h_min -20
_diffrn_reflns_limit_k_max 15
_diffrn_reflns_limit_k_min -15
_diffrn_reflns_limit_l_max 12
_diffrn_reflns_limit_l_min -12
_diffrn_reflns_number 16365
_diffrn_reflns_point_group_measured_fraction_full 0.999
_diffrn_reflns_point_group_measured_fraction_max 0.986
_diffrn_reflns_theta_full 25.242
_diffrn_reflns_theta_max 30.624
_diffrn_reflns_theta_min 2.496
_diffrn_source 'sealed x-ray tube'
_exptl_absorpt_coefficient_mu 0.075
_exptl_absorpt_correction_T_max 0.988
_exptl_absorpt_correction_T_min 0.943
_exptl_absorpt_correction_type multi-scan
_exptl_absorpt_process_details
;
TWINABS - Bruker AXS scaling for twinned crystals - Version 2012/1
;
_exptl_crystal_colour colourless
_exptl_crystal_density_diffrn 1.142
_exptl_crystal_density_method 'not measured'
_exptl_crystal_description prism
_exptl_crystal_F_000 464
_exptl_crystal_size_max 0.39
_exptl_crystal_size_mid 0.17
_exptl_crystal_size_min 0.14
_refine_diff_density_max 0.254
_refine_diff_density_min -0.218
_refine_diff_density_rms 0.048
_refine_ls_abs_structure_details
;
 Flack x determined using 1231 quotients [(I+)-(I-)]/[(I+)+(I-)]
 (Parsons and Flack (2004), Acta Cryst. A60, s61).
;
_refine_ls_abs_structure_Flack 0.2(6)
_refine_ls_extinction_method none
_refine_ls_goodness_of_fit_ref 0.995
_refine_ls_hydrogen_treatment mixed
_refine_ls_matrix_type full
_refine_ls_number_constraints 0
_refine_ls_number_parameters 147
_refine_ls_number_reflns 16365
_refine_ls_number_restraints 2
_refine_ls_restrained_S_all 0.995
_refine_ls_R_factor_all 0.0604
_refine_ls_R_factor_gt 0.0455
_refine_ls_shift/su_max 0
_refine_ls_shift/su_mean 0
_refine_ls_structure_factor_coef Fsqd
_refine_ls_weighting_details 'w=1/[\s^2^(Fo^2^)+(0.0413P)^2^] where P=(Fo^2^+2Fc^2^)/3'
_refine_ls_weighting_scheme calc
_refine_ls_wR_factor_gt 0.0925
_refine_ls_wR_factor_ref 0.099
_reflns_number_gt 13409
_reflns_number_total 16365
_reflns_threshold_expression 'I > 2\s(I)'
_cod_data_source_file ol5b00552_si_003.cif
_cod_data_source_block shelx
_cod_original_sg_symbol_H-M 'C c'
_cod_database_code 1554880
_shelx_estimated_absorpt_t_min 0.971
_shelx_estimated_absorpt_t_max 0.99

loop_
_symmetry_equiv_pos_as_xyz
'x, y, z'
'x, -y, z+1/2'
'x+1/2, y+1/2, z'
'x+1/2, -y+1/2, z+1/2'

loop_
_atom_site_label
_atom_site_type_symbol
_atom_site_fract_x
_atom_site_fract_y
_atom_site_fract_z
_atom_site_U_iso_or_equiv
_atom_site_adp_type
_atom_site_occupancy
_atom_site_calc_flag
C1 C 0.31932(19) 0.2758(2) 0.6137(3) 0.0169(5) Uani 1 d
C2 C 0.37948(19) 0.3649(2) 0.5484(3) 0.0178(5) Uani 1 d
H2A H 0.3439 0.3645 0.4277 0.021 Uiso 1 calc
H2B H 0.3743 0.4517 0.5851 0.021 Uiso 1 calc
C3 C 0.4957(2) 0.3345(3) 0.5993(3) 0.0224(6) Uani 1 d
H3A H 0.5283 0.408 0.5709 0.027 Uiso 1 calc
H3B H 0.5295 0.3256 0.7195 0.027 Uiso 1 calc
C4 C 0.52076(19) 0.2167(3) 0.5248(3) 0.0176(5) Uani 1 d
H4A H 0.4874 0.1433 0.5518 0.021 Uiso 1 calc
H4B H 0.5973 0.2029 0.5782 0.021 Uiso 1 calc
C5 C 0.48655(19) 0.2182(2) 0.3393(3) 0.0163(5) Uani 1 d
C6 C 0.3693(2) 0.2071(3) 0.2353(3) 0.0223(6) Uani 1 d
H6 H 0.346 0.246 0.1312 0.027 Uiso 1 calc
C7 C 0.2941(2) 0.1527(3) 0.2644(3) 0.0230(6) Uani 1 d
H7 H 0.2277 0.1533 0.1738 0.028 Uiso 1 calc
C8 C 0.2944(2) 0.0919(2) 0.4108(4) 0.0244(6) Uani 1 d
H8 H 0.2849 0.0029 0.4025 0.029 Uiso 1 calc
C9 C 0.3057(2) 0.1405(3) 0.5525(4) 0.0233(6) Uani 1 d
H9 H 0.3053 0.0799 0.6298 0.028 Uiso 1 calc
C10 C 0.2063(2) 0.3254(3) 0.5540(3) 0.0204(6) Uani 1 d
H10A H 0.1735 0.3271 0.4332 0.024 Uiso 1 calc
H10B H 0.1655 0.2667 0.5902 0.024 Uiso 1 calc
O11 O 0.20191(14) 0.44895(18) 0.6142(2) 0.0214(4) Uani 1 d
H11 H 0.189(3) 0.447(3) 0.690(4) 0.032 Uiso 1 d
C12 C 0.3699(2) 0.2743(3) 0.8006(3) 0.0273(7) Uani 1 d
H12A H 0.3239 0.2303 0.8403 0.041 Uiso 1 calc
H12B H 0.381 0.3612 0.8416 0.041 Uiso 1 calc
H12C H 0.4373 0.2304 0.8395 0.041 Uiso 1 calc
C20 C 0.5319(2) 0.1008(2) 0.2911(3) 0.0196(6) Uani 1 d
H20A H 0.5088 0.0243 0.3299 0.024 Uiso 1 calc
H20B H 0.5031 0.0961 0.1706 0.024 Uiso 1 calc
O21 O 0.64307(14) 0.10074(18) 0.3556(2) 0.0216(5) Uani 1 d
H21 H 0.662(3) 0.066(3) 0.435(4) 0.032 Uiso 1 d
C22 C 0.5279(2) 0.3355(3) 0.2862(4) 0.0268(7) Uani 1 d
H22A H 0.5129 0.3285 0.1703 0.04 Uiso 1 calc
H22B H 0.6035 0.3421 0.3508 0.04 Uiso 1 calc
H22C H 0.4936 0.4109 0.3037 0.04 Uiso 1 calc

loop_
_atom_site_aniso_label
_atom_site_aniso_U_11
_atom_site_aniso_U_22
_atom_site_aniso_U_33
_atom_site_aniso_U_23
_atom_site_aniso_U_13
_atom_site_aniso_U_12
C1 0.0212(12) 0.0162(13) 0.0158(13) 0.0038(11) 0.0102(10) 0.0050(12)
C2 0.0199(12) 0.0168(13) 0.0186(13) -0.0030(11) 0.0099(10) 0.0003(11)
C3 0.0196(12) 0.0255(14) 0.0231(14) -0.0066(12) 0.0100(11) -0.0006(13)
C4 0.0142(12) 0.0219(14) 0.0172(13) -0.0007(12) 0.0070(10) 0.0027(11)
C5 0.0164(12) 0.0182(13) 0.0149(13) -0.0001(11) 0.0069(10) 0.0032(11)
C6 0.0251(14) 0.0246(14) 0.0154(13) -0.0014(11) 0.0066(11) 0.0089(13)
C7 0.0161(12) 0.0246(15) 0.0237(15) -0.0078(12) 0.0038(11) 0.0054(12)
C8 0.0222(13) 0.0167(12) 0.0369(17) -0.0054(13) 0.0148(12) 0.0002(13)
C9 0.0245(14) 0.0187(14) 0.0317(16) 0.0035(12) 0.0169(13) 0.0015(12)
C10 0.0221(13) 0.0234(14) 0.0203(15) -0.0005(12) 0.0135(12) 0.0011(12)
O11 0.0299(10) 0.0205(10) 0.0235(11) 0.0024(8) 0.0206(8) 0.0061(9)
C12 0.0328(15) 0.0302(16) 0.0205(15) 0.0051(13) 0.0127(12) 0.0049(14)
C20 0.0219(13) 0.0225(14) 0.0178(14) -0.0008(12) 0.0116(11) 0.0012(12)
O21 0.0224(10) 0.0257(11) 0.0230(11) 0.0069(9) 0.0157(9) 0.0077(9)
C22 0.0315(15) 0.0220(15) 0.0292(16) 0.0061(13) 0.0149(12) 0.0046(14)

loop_
_atom_type_symbol
_atom_type_description
_atom_type_scat_dispersion_real
_atom_type_scat_dispersion_imag
_atom_type_scat_source
C C 0.0033 0.0016 'International Tables Vol C Tables 4.2.6.8 and 6.1.1.4'
H H 0 0 'International Tables Vol C Tables 4.2.6.8 and 6.1.1.4'
O O 0.0106 0.006 'International Tables Vol C Tables 4.2.6.8 and 6.1.1.4'

loop_
_geom_angle_atom_site_label_1
_geom_angle_atom_site_label_2
_geom_angle_atom_site_label_3
_geom_angle
C9 C1 C12 108.7(2)
C9 C1 C2 116.4(2)
C12 C1 C2 110.5(2)
C9 C1 C10 103.9(2)
C12 C1 C10 108.9(2)
C2 C1 C10 108.1(2)
C3 C2 C1 116.4(2)
C3 C2 H2A 108.2
C1 C2 H2A 108.2
C3 C2 H2B 108.2
C1 C2 H2B 108.2
H2A C2 H2B 107.3
C4 C3 C2 116.9(2)
C4 C3 H3A 108.1
C2 C3 H3A 108.1
C4 C3 H3B 108.1
C2 C3 H3B 108.1
H3A C3 H3B 107.3
C3 C4 C5 116.5(2)
C3 C4 H4A 108.2
C5 C4 H4A 108.2
C3 C4 H4B 108.2
C5 C4 H4B 108.2
H4A C4 H4B 107.3
C6 C5 C22 109.1(2)
C6 C5 C4 115.7(2)
C22 C5 C4 111.3(2)
C6 C5 C20 103.5(2)
C22 C5 C20 108.0(2)
C4 C5 C20 108.7(2)
C7 C6 C5 131.4(3)
C7 C6 H6 114.3
C5 C6 H6 114.3
C6 C7 C8 131.9(3)
C6 C7 H7 114
C8 C7 H7 114
C9 C8 C7 130.6(3)
C9 C8 H8 114.7
C7 C8 H8 114.7
C8 C9 C1 131.6(3)
C8 C9 H9 114.2
C1 C9 H9 114.2
O11 C10 C1 112.4(2)
O11 C10 H10A 109.1
C1 C10 H10A 109.1
O11 C10 H10B 109.1
C1 C10 H10B 109.1
H10A C10 H10B 107.8
C10 O11 H11 112(2)
C1 C12 H12A 109.5
C1 C12 H12B 109.5
H12A C12 H12B 109.5
C1 C12 H12C 109.5
H12A C12 H12C 109.5
H12B C12 H12C 109.5
O21 C20 C5 113.5(2)
O21 C20 H20A 108.9
C5 C20 H20A 108.9
O21 C20 H20B 108.9
C5 C20 H20B 108.9
H20A C20 H20B 107.7
C20 O21 H21 107(3)
C5 C22 H22A 109.5
C5 C22 H22B 109.5
H22A C22 H22B 109.5
C5 C22 H22C 109.5
H22A C22 H22C 109.5
H22B C22 H22C 109.5

loop_
_geom_bond_atom_site_label_1
_geom_bond_atom_site_label_2
_geom_bond_distance
C1 C9 1.518(4)
C1 C12 1.532(4)
C1 C2 1.541(3)
C1 C10 1.544(4)
C2 C3 1.538(3)
C2 H2A 0.99
C2 H2B 0.99
C3 C4 1.528(4)
C3 H3A 0.99
C3 H3B 0.99
C4 C5 1.536(3)
C4 H4A 0.99
C4 H4B 0.99
C5 C6 1.525(4)
C5 C22 1.531(4)
C5 C20 1.542(4)
C6 C7 1.325(4)
C6 H6 0.95
C7 C8 1.469(4)
C7 H7 0.95
C8 C9 1.325(4)
C8 H8 0.95
C9 H9 0.95
C10 O11 1.428(3)
C10 H10A 0.99
C10 H10B 0.99
O11 H11 0.78(3)
C12 H12A 0.98
C12 H12B 0.98
C12 H12C 0.98
C20 O21 1.424(3)
C20 H20A 0.99
C20 H20B 0.99
O21 H21 0.75(3)
C22 H22A 0.98
C22 H22B 0.98
C22 H22C 0.98

loop_
_geom_torsion_atom_site_label_1
_geom_torsion_atom_site_label_2
_geom_torsion_atom_site_label_3
_geom_torsion_atom_site_label_4
_geom_torsion
C9 C1 C2 C3 -65.7(3)
C12 C1 C2 C3 58.9(3)
C10 C1 C2 C3 178.0(2)
C1 C2 C3 C4 70.3(3)
C2 C3 C4 C5 64.9(3)
C3 C4 C5 C6 -71.9(3)
C3 C4 C5 C22 53.3(3)
C3 C4 C5 C20 172.1(2)
C22 C5 C6 C7 -154.3(3)
C4 C5 C6 C7 -28.0(4)
C20 C5 C6 C7 90.9(3)
C5 C6 C7 C8 5.3(5)
C6 C7 C8 C9 69.7(5)
C7 C8 C9 C1 2.0(5)
C12 C1 C9 C8 -158.4(3)
C2 C1 C9 C8 -32.9(4)
C10 C1 C9 C8 85.8(3)
C9 C1 C10 O11 174.0(2)
C12 C1 C10 O11 58.4(3)
C2 C1 C10 O11 -61.7(3)
C6 C5 C20 O21 171.2(2)
C22 C5 C20 O21 55.6(3)
C4 C5 C20 O21 -65.3(3)
